data_7023065
loop_
_publ_author_name
'Machura, Barbara'
'Wolff, Mariusz'
'Benoist, Eric'
'Schachner, J\"org A'
'M\"osch-Zanetti, Nadia C'

_publ_section_title
;
 Oxorhenium(V) complexes of quinoline and isoquinoline carboxylic
 acids--synthesis, structural characterization and catalytic application
 in epoxidation reactions.
;
_journal_issue 24
_journal_name_full 'Dalton transactions (Cambridge, England : 2003)'
_journal_page_first 8827
_journal_page_last 8837
_journal_paper_doi 10.1039/c3dt50625h
_journal_volume 42
_journal_year 2013
_chemical_formula_moiety 'C21 H15 N2 O6 Re'
_chemical_formula_sum 'C21 H15 N2 O6 Re'
_chemical_formula_weight 577.55
_chemical_name_systematic
;
?
;
_space_group_IT_number 2
_symmetry_cell_setting triclinic
_symmetry_space_group_name_Hall '-P 1'
_symmetry_space_group_name_H-M 'P -1'
_atom_sites_solution_hydrogens geom
_atom_sites_solution_primary direct
_atom_sites_solution_secondary difmap
_audit_creation_method SHELXL-97
_cell_angle_alpha 93.471(3)
_cell_angle_beta 103.383(4)
_cell_angle_gamma 115.785(4)
_cell_formula_units_Z 2
_cell_length_a 8.1736(4)
_cell_length_b 8.8246(4)
_cell_length_c 14.5611(6)
_cell_measurement_reflns_used 3584
_cell_measurement_temperature 295.0(2)
_cell_measurement_theta_max 29.1905
_cell_measurement_theta_min 3.3613
_cell_volume 904.30(8)
_computing_cell_refinement 'CrysAlis RED v. 1.163 (UNIL IC & KUMA 2000)'
_computing_data_collection 'CrysAlis CCD v. 1.163 (UNIL IC & KUMA 2000)'
_computing_data_reduction 'CrysAlis RED v. 1.163 (UNIL IC & KUMA 2000)'
_computing_molecular_graphics
;XP in SHELXTL/PC (Sheldrick, 1990b)
ORTEP-3 W v. 1.062 (Farrugia 1997)
;
_computing_publication_material
;SHELXL-97 (Sheldrick, 1997) and
PLATON (Spek, 1990)
;
_computing_structure_refinement 'SHELXL-97 (Sheldrick, 1997)'
_computing_structure_solution 'SHELXS-97 (Sheldrick, 1990)'
_diffrn_ambient_temperature 295.0(2)
_diffrn_measured_fraction_theta_full 0.997
_diffrn_measured_fraction_theta_max 0.997
_diffrn_measurement_device_type
;
Oxford Diffraction Xcalibur (TM) Single Crystal X-ray Diffractometer with
Sapphire CCD detector
;
_diffrn_radiation_monochromator graphite
_diffrn_radiation_source 'fine-focus sealed tube'
_diffrn_radiation_type MoK\a
_diffrn_radiation_wavelength 0.71073
_diffrn_reflns_av_R_equivalents 0.0629
_diffrn_reflns_av_unetI/netI 0.0869
_diffrn_reflns_limit_h_max 9
_diffrn_reflns_limit_h_min -9
_diffrn_reflns_limit_k_max 10
_diffrn_reflns_limit_k_min -10
_diffrn_reflns_limit_l_max 17
_diffrn_reflns_limit_l_min -16
_diffrn_reflns_number 7868
_diffrn_reflns_theta_full 25.00
_diffrn_reflns_theta_max 25.00
_diffrn_reflns_theta_min 3.37
_exptl_absorpt_coefficient_mu 6.764
_exptl_absorpt_correction_T_max 1.00000
_exptl_absorpt_correction_T_min 0.76862
_exptl_absorpt_correction_type empirical
_exptl_absorpt_process_details 'CrysAlis RED, (2005)'
_exptl_crystal_colour dark-brown
_exptl_crystal_density_diffrn 2.121
_exptl_crystal_density_method 'not measured'
_exptl_crystal_description prism
_exptl_crystal_F_000 556
_exptl_crystal_size_max 0.078
_exptl_crystal_size_mid 0.034
_exptl_crystal_size_min 0.010
_refine_diff_density_max 1.724
_refine_diff_density_min -1.155
_refine_diff_density_rms 0.162
_refine_ls_extinction_method none
_refine_ls_goodness_of_fit_ref 1.086
_refine_ls_hydrogen_treatment constr
_refine_ls_matrix_type full
_refine_ls_number_parameters 272
_refine_ls_number_reflns 3181
_refine_ls_number_restraints 0
_refine_ls_restrained_S_all 1.086
_refine_ls_R_factor_all 0.0809
_refine_ls_R_factor_gt 0.0553
_refine_ls_shift/su_max 0.001
_refine_ls_shift/su_mean 0.000
_refine_ls_structure_factor_coef Fsqd
_refine_ls_weighting_details 'calc w=1/[\s^2^(Fo^2^)+(0.0252P)^2^+0.9121P] where P=(Fo^2^+2Fc^2^)/3'
_refine_ls_weighting_scheme calc
_refine_ls_wR_factor_gt 0.0815
_refine_ls_wR_factor_ref 0.0868
_reflns_number_gt 2491
_reflns_number_total 3181
_reflns_threshold_expression >2sigma(I)
_cod_data_source_file c3dt50625h.txt
_cod_data_source_block ren344
_cod_original_cell_volume 904.30(7)
_cod_original_sg_symbol_H-M P-1
_cod_database_code 7023065

loop_
_symmetry_equiv_pos_as_xyz
'x, y, z'
'-x, -y, -z'

loop_
_atom_site_label
_atom_site_type_symbol
_atom_site_fract_x
_atom_site_fract_y
_atom_site_fract_z
_atom_site_U_iso_or_equiv
_atom_site_adp_type
_atom_site_occupancy
_atom_site_symmetry_multiplicity
_atom_site_calc_flag
_atom_site_refinement_flags
Re1 Re 0.96328(5) 0.85115(5) 0.73435(3) 0.04147(16) Uani 1 1 d .
O1 O 0.8637(8) 0.9076(7) 0.6321(5) 0.0462(17) Uani 1 1 d .
O2 O 0.9107(7) 0.6195(7) 0.6694(5) 0.0471(18) Uani 1 1 d .
O3 O 0.7393(8) 0.3651(7) 0.5791(5) 0.055(2) Uani 1 1 d .
O4 O 1.0244(7) 1.0800(7) 0.8106(4) 0.0446(17) Uani 1 1 d .
O5 O 1.2045(9) 1.3224(8) 0.9112(6) 0.071(3) Uani 1 1 d .
O6 O 1.0650(10) 0.8075(8) 0.8408(7) 0.069(3) Uani 1 1 d .
N1 N 0.6983(10) 0.7328(8) 0.7659(6) 0.042(2) Uani 1 1 d .
N2 N 1.2333(9) 0.9628(8) 0.7092(5) 0.0366(19) Uani 1 1 d .
C1 C 0.6729(14) 0.8150(12) 0.8357(8) 0.054(3) Uani 1 1 d .
H1 H 0.7779 0.9113 0.8750 0.064 Uiso 1 1 calc R
C2 C 0.4999(15) 0.7672(13) 0.8544(9) 0.062(3) Uani 1 1 d .
H2 H 0.4919 0.8236 0.9080 0.074 Uiso 1 1 calc R
C3 C 0.3427(14) 0.6365(12) 0.7929(8) 0.054(3) Uani 1 1 d .
H3 H 0.2241 0.6073 0.8016 0.065 Uiso 1 1 calc R
C4 C 0.3590(13) 0.5446(12) 0.7158(8) 0.049(3) Uani 1 1 d .
C5 C 0.1978(13) 0.4081(14) 0.6498(8) 0.062(3) Uani 1 1 d .
H5 H 0.0767 0.3836 0.6530 0.074 Uiso 1 1 calc R
C6 C 0.2206(15) 0.3144(15) 0.5827(9) 0.077(4) Uani 1 1 d .
H6 H 0.1143 0.2248 0.5395 0.092 Uiso 1 1 calc R
C7 C 0.4007(13) 0.3484(13) 0.5765(8) 0.057(3) Uani 1 1 d .
H7 H 0.4108 0.2785 0.5301 0.068 Uiso 1 1 calc R
C8 C 0.5648(12) 0.4821(11) 0.6366(7) 0.039(2) Uani 1 1 d .
C9 C 0.7475(12) 0.4859(11) 0.6264(7) 0.039(2) Uani 1 1 d .
C10 C 0.5435(12) 0.5879(10) 0.7065(7) 0.037(2) Uani 1 1 d .
C11 C 1.2571(12) 0.8803(10) 0.6390(7) 0.039(2) Uani 1 1 d .
H11 H 1.1514 0.7859 0.5988 0.047 Uiso 1 1 calc R
C12 C 1.4319(12) 0.9267(11) 0.6217(7) 0.044(3) Uani 1 1 d .
H12 H 1.4420 0.8679 0.5698 0.053 Uiso 1 1 calc R
C13 C 1.5857(12) 1.0592(10) 0.6824(7) 0.042(2) Uani 1 1 d .
H13 H 1.7045 1.0898 0.6737 0.050 Uiso 1 1 calc R
C14 C 1.5700(11) 1.1504(10) 0.7575(7) 0.038(2) Uani 1 1 d .
C15 C 1.7317(13) 1.2876(11) 0.8217(8) 0.053(3) Uani 1 1 d .
H15 H 1.8514 1.3124 0.8160 0.064 Uiso 1 1 calc R
C16 C 1.7149(13) 1.3835(12) 0.8914(8) 0.056(3) Uani 1 1 d .
H16 H 1.8223 1.4738 0.9334 0.067 Uiso 1 1 calc R
C17 C 1.5359(12) 1.3460(11) 0.8997(7) 0.050(3) Uani 1 1 d .
H17 H 1.5270 1.4153 0.9470 0.060 Uiso 1 1 calc R
C18 C 1.3700(11) 1.2109(10) 0.8414(7) 0.037(2) Uani 1 1 d .
C19 C 1.1895(12) 1.2042(10) 0.8565(7) 0.039(2) Uani 1 1 d .
C20 C 1.3895(11) 1.1068(10) 0.7707(6) 0.034(2) Uani 1 1 d .
C21 C 1.1258(19) 0.8451(18) 0.9381(16) 0.131(8) Uani 1 1 d .
H21A H 1.2232 0.9617 0.9587 0.197 Uiso 1 1 calc R
H21B H 1.1756 0.7701 0.9619 0.197 Uiso 1 1 calc R
H21C H 1.0215 0.8302 0.9627 0.197 Uiso 1 1 calc R

loop_
_atom_site_aniso_label
_atom_site_aniso_U_11
_atom_site_aniso_U_22
_atom_site_aniso_U_33
_atom_site_aniso_U_23
_atom_site_aniso_U_13
_atom_site_aniso_U_12
Re1 0.0352(2) 0.0380(2) 0.0485(3) -0.00813(16) 0.01388(17) 0.01568(15)
O1 0.041(3) 0.060(4) 0.040(5) 0.004(3) -0.001(3) 0.033(3)
O2 0.034(3) 0.039(3) 0.066(5) -0.011(3) 0.017(3) 0.016(3)
O3 0.047(4) 0.038(4) 0.068(6) -0.014(3) 0.019(3) 0.013(3)
O4 0.039(3) 0.039(3) 0.049(5) -0.013(3) 0.011(3) 0.016(3)
O5 0.053(4) 0.057(4) 0.094(7) -0.028(4) 0.027(4) 0.021(3)
O6 0.065(5) 0.046(4) 0.097(8) -0.015(4) 0.051(5) 0.017(3)
N1 0.046(4) 0.039(4) 0.050(6) 0.005(4) 0.022(4) 0.025(4)
N2 0.033(4) 0.032(4) 0.041(5) -0.010(3) 0.007(4) 0.016(3)
C1 0.061(7) 0.051(6) 0.060(8) 0.009(5) 0.032(6) 0.028(5)
C2 0.070(7) 0.065(7) 0.068(9) 0.008(6) 0.038(7) 0.038(6)
C3 0.048(6) 0.056(6) 0.075(9) 0.020(6) 0.037(6) 0.028(5)
C4 0.050(6) 0.053(6) 0.059(8) 0.021(5) 0.025(6) 0.033(5)
C5 0.027(5) 0.085(8) 0.062(9) 0.003(7) 0.004(5) 0.021(5)
C6 0.052(7) 0.091(9) 0.062(10) -0.016(7) 0.002(6) 0.022(6)
C7 0.038(6) 0.072(7) 0.047(8) -0.006(6) -0.001(5) 0.022(5)
C8 0.044(5) 0.049(6) 0.032(7) 0.011(4) 0.010(5) 0.027(4)
C9 0.038(5) 0.035(5) 0.045(7) 0.009(4) 0.016(5) 0.015(4)
C10 0.037(5) 0.038(5) 0.035(6) 0.014(4) 0.010(4) 0.016(4)
C11 0.042(5) 0.033(5) 0.039(7) -0.003(4) 0.011(5) 0.015(4)
C12 0.043(6) 0.043(5) 0.051(7) 0.005(5) 0.023(5) 0.021(4)
C13 0.039(5) 0.040(5) 0.053(7) 0.013(5) 0.018(5) 0.021(4)
C14 0.032(5) 0.035(5) 0.051(7) 0.005(4) 0.008(5) 0.020(4)
C15 0.038(6) 0.048(6) 0.070(9) 0.007(5) 0.016(5) 0.018(5)
C16 0.034(6) 0.045(6) 0.067(9) -0.009(5) 0.000(5) 0.009(4)
C17 0.047(6) 0.039(5) 0.053(8) -0.007(5) 0.007(5) 0.015(4)
C18 0.039(5) 0.033(5) 0.036(6) 0.001(4) 0.008(4) 0.015(4)
C19 0.045(5) 0.034(5) 0.036(6) -0.007(4) 0.010(4) 0.019(4)
C20 0.033(5) 0.034(5) 0.032(6) -0.001(4) 0.003(4) 0.018(4)
C21 0.074(10) 0.091(11) 0.26(3) 0.035(13) 0.078(13) 0.046(8)

loop_
_atom_type_symbol
_atom_type_description
_atom_type_scat_dispersion_real
_atom_type_scat_dispersion_imag
_atom_type_scat_source
C C 0.0033 0.0016 'International Tables Vol C Tables 4.2.6.8 and 6.1.1.4'
H H 0.0000 0.0000 'International Tables Vol C Tables 4.2.6.8 and 6.1.1.4'
N N 0.0061 0.0033 'International Tables Vol C Tables 4.2.6.8 and 6.1.1.4'
O O 0.0106 0.0060 'International Tables Vol C Tables 4.2.6.8 and 6.1.1.4'
Re Re -1.0185 7.2310 'International Tables Vol C Tables 4.2.6.8 and 6.1.1.4'

loop_
_geom_angle_atom_site_label_1
_geom_angle_atom_site_label_2
_geom_angle_atom_site_label_3
_geom_angle
O6 Re1 O1 176.1(3)
O6 Re1 O2 87.7(3)
O1 Re1 O2 96.1(3)
O6 Re1 O4 87.5(3)
O1 Re1 O4 88.7(3)
O2 Re1 O4 175.2(3)
O6 Re1 N2 88.8(3)
O1 Re1 N2 91.5(3)
O2 Re1 N2 90.1(2)
O4 Re1 N2 90.2(2)
O6 Re1 N1 88.1(3)
O1 Re1 N1 91.7(3)
O2 Re1 N1 89.0(2)
O4 Re1 N1 90.5(2)
N2 Re1 N1 176.7(3)
C9 O2 Re1 129.1(5)
C19 O4 Re1 128.1(5)
C21 O6 Re1 148.2(9)
C1 N1 C10 118.9(8)
C1 N1 Re1 118.1(6)
C10 N1 Re1 122.2(5)
C11 N2 C20 119.6(7)
C11 N2 Re1 117.4(5)
C20 N2 Re1 122.5(5)
N1 C1 C2 124.3(9)
C3 C2 C1 118.6(9)
C2 C3 C4 120.0(9)
C3 C4 C5 121.5(9)
C3 C4 C10 118.7(9)
C5 C4 C10 119.7(9)
C6 C5 C4 119.6(9)
C5 C6 C7 121.3(10)
C8 C7 C6 122.6(9)
C7 C8 C10 117.1(8)
C7 C8 C9 114.7(8)
C10 C8 C9 127.9(8)
O3 C9 O2 121.1(8)
O3 C9 C8 119.1(7)
O2 C9 C8 119.9(7)
N1 C10 C4 118.8(8)
N1 C10 C8 121.7(7)
C4 C10 C8 119.4(8)
N2 C11 C12 123.7(8)
C13 C12 C11 117.9(8)
C12 C13 C14 121.1(8)
C13 C14 C15 120.9(8)
C13 C14 C20 120.0(8)
C15 C14 C20 119.0(8)
C16 C15 C14 120.8(9)
C15 C16 C17 119.5(8)
C18 C17 C16 123.5(8)
C17 C18 C20 116.6(8)
C17 C18 C19 114.6(7)
C20 C18 C19 128.5(7)
O5 C19 O4 120.9(8)
O5 C19 C18 117.7(7)
O4 C19 C18 121.3(7)
N2 C20 C14 117.4(7)
N2 C20 C18 122.2(7)
C14 C20 C18 120.3(7)

loop_
_geom_bond_atom_site_label_1
_geom_bond_atom_site_label_2
_geom_bond_distance
Re1 O6 1.731(11)
Re1 O1 1.735(7)
Re1 O2 2.018(5)
Re1 O4 2.038(5)
Re1 N2 2.121(6)
Re1 N1 2.132(7)
O2 C9 1.310(10)
O3 C9 1.201(9)
O4 C19 1.295(10)
O5 C19 1.217(9)
O6 C21 1.36(2)
N1 C1 1.320(10)
N1 C10 1.391(10)
N2 C11 1.318(10)
N2 C20 1.403(10)
C1 C2 1.387(12)
C2 C3 1.355(14)
C3 C4 1.410(13)
C4 C5 1.416(14)
C4 C10 1.428(12)
C5 C6 1.339(14)
C6 C7 1.395(13)
C7 C8 1.383(12)
C8 C10 1.430(11)
C8 C9 1.521(11)
C11 C12 1.394(11)
C12 C13 1.345(12)
C13 C14 1.381(12)
C14 C15 1.409(12)
C14 C20 1.417(11)
C15 C16 1.351(13)
C16 C17 1.390(12)
C17 C18 1.385(11)
C18 C20 1.421(11)
C18 C19 1.518(11)

loop_
_geom_hbond_atom_site_label_D
_geom_hbond_atom_site_label_H
_geom_hbond_atom_site_label_A
_geom_hbond_distance_DH
_geom_hbond_distance_HA
_geom_hbond_distance_DA
_geom_hbond_angle_DHA
_geom_hbond_site_symmetry_A
C1 H1 O4 0.93 2.36 2.933(11) 119.2 .
C7 H7 O3 0.93 2.36 2.698(11) 101.2 .
C11 H11 O2 0.93 2.38 2.923(10) 116.7 .
C12 H12 O3 0.93 2.54 3.346(11) 145.4 2_766
C13 H13 O1 0.93 2.59 3.284(10) 131.7 1_655
C17 H17 O5 0.93 2.31 2.671(11) 102.7 .
